data_2012035
loop_
_publ_author_name
'Skakle, Janet M. S.'
'Wardell, James L.'
'Low, John N.'
'Glidewell, Christopher'

_publ_section_title
;
 Solvated and solvent-free forms of
 <i>N</i>,<i>N</i>'-dithiodiphthalimide
;
_journal_issue 6
_journal_name_full 'Acta Crystallographica Section C'
_journal_page_first 742
_journal_page_last 746
_journal_paper_doi 10.1107/S0108270101004279
_journal_volume 57
_journal_year 2001
_chemical_formula_iupac 'C16 H8 N2 O4 S2'
_chemical_formula_moiety 'C16 H8 N2 O4 S2'
_chemical_formula_sum 'C16 H8 N2 O4 S2'
_chemical_formula_weight 356.38
_chemical_name_systematic
;
N,N'-Dithiodiphthalimide
;
_space_group_IT_number 15
_symmetry_cell_setting monoclinic
_symmetry_space_group_name_Hall '-C 2yc'
_symmetry_space_group_name_H-M 'C 1 2/c 1'
_cell_angle_alpha 90
_cell_angle_beta 91.671(2)
_cell_angle_gamma 90
_cell_formula_units_Z 4
_cell_length_a 14.8129(11)
_cell_length_b 15.9280(13)
_cell_length_c 7.6616(6)
_cell_measurement_reflns_used 3256
_cell_measurement_temperature 150(2)
_cell_measurement_theta_max 32.5
_cell_measurement_theta_min 1.9
_cell_volume 1806.9(2)
_computing_cell_refinement 'SAINT (Bruker, 1997)'
_computing_data_collection 'SMART (Bruker, 1997)'
_computing_data_reduction SAINT
_computing_molecular_graphics 'PLATON (Spek, 2001)'
_computing_publication_material 'SHELXL97 (Sheldrick, 1997) and PRPKAPPA (Ferguson, 1999)'
_computing_structure_refinement 'SHELXL97 (Sheldrick, 1997)'
_computing_structure_solution 'SHELXS97 (Sheldrick, 1997)'
_diffrn_ambient_temperature 150(2)
_diffrn_measured_fraction_theta_full .990
_diffrn_measured_fraction_theta_max .990
_diffrn_measurement_device_type 'Bruker SMART 1000 CCD'
_diffrn_measurement_method \f-\w
_diffrn_radiation_monochromator graphite
_diffrn_radiation_source 'fine-focus sealed X-ray tube'
_diffrn_radiation_type MoK\a
_diffrn_radiation_wavelength .71073
_diffrn_reflns_av_R_equivalents .062
_diffrn_reflns_av_sigmaI/netI .067
_diffrn_reflns_limit_h_max 22
_diffrn_reflns_limit_h_min -20
_diffrn_reflns_limit_k_max 23
_diffrn_reflns_limit_k_min -24
_diffrn_reflns_limit_l_max 8
_diffrn_reflns_limit_l_min -11
_diffrn_reflns_number 9221
_diffrn_reflns_theta_full 32.52
_diffrn_reflns_theta_max 32.5
_diffrn_reflns_theta_min 1.9
_diffrn_standards_decay_% negligible
_exptl_absorpt_coefficient_mu .315
_exptl_absorpt_correction_T_max .940
_exptl_absorpt_correction_T_min .912
_exptl_absorpt_correction_type multi-scan
_exptl_absorpt_process_details '(SADABS; Bruker, 1997)'
_exptl_crystal_colour colourless
_exptl_crystal_density_diffrn 1.310
_exptl_crystal_density_method 'not measured'
_exptl_crystal_description block
_exptl_crystal_F_000 728
_exptl_crystal_size_max .30
_exptl_crystal_size_mid .20
_exptl_crystal_size_min .20
_refine_diff_density_max .50
_refine_diff_density_min -.41
_refine_ls_extinction_method none
_refine_ls_goodness_of_fit_ref .92
_refine_ls_hydrogen_treatment constr
_refine_ls_matrix_type full
_refine_ls_number_parameters 109
_refine_ls_number_reflns 3256
_refine_ls_number_restraints 0
_refine_ls_restrained_S_all .92
_refine_ls_R_factor_all .140
_refine_ls_R_factor_gt .062
_refine_ls_shift/su_max <0.001
_refine_ls_shift/su_mean .000
_refine_ls_structure_factor_coef Fsqd
_refine_ls_weighting_details 'w = 1/[\s^2^(Fo^2^)+(0.0935P)^2^] where P = (Fo^2^+2Fc^2^)/3'
_refine_ls_weighting_scheme calc
_refine_ls_wR_factor_ref .184
_reflns_number_gt 1486
_reflns_number_total 3256
_reflns_threshold_expression I>2\s(I)
_cod_data_source_file gg1049.cif
_cod_data_source_block 3
_cod_depositor_comments
;
The following automatic conversions were performed:

'_exptl_absorpt_correction_type' value 'Multi-scan' changed to
'multi-scan' according to
/home/saulius/struct/CIF-dictionaries/cif_core.dic dictionary named
'cif_core.dic' version 2.4.1 from 2010-06-29.

Automatic conversion script
Id: cif_fix_values 1715 2011-07-08 13:25:40Z adriana 
;
_cod_original_sg_symbol_H-M 'C 2/c'
_cod_database_code 2012035

loop_
_symmetry_equiv_pos_as_xyz
'x, y, z'
'-x, y, -z+1/2'
'x+1/2, y+1/2, z'
'-x+1/2, y+1/2, -z+1/2'
'-x, -y, -z'
'x, -y, z-1/2'
'-x+1/2, -y+1/2, -z'
'x+1/2, -y+1/2, z-1/2'

loop_
_atom_site_label
_atom_site_fract_x
_atom_site_fract_y
_atom_site_fract_z
_atom_site_U_iso_or_equiv
_atom_site_adp_type
_atom_site_calc_flag
_atom_site_refinement_flags
_atom_site_occupancy
_atom_site_disorder_assembly
_atom_site_disorder_group
_atom_site_type_symbol
S1 .45648(4) .42497(4) .14513(9) .0566(2) Uani d . 1 . . S
N1 .37422(13) .35695(12) .1950(3) .0479(5) Uani d . 1 . . N
C1 .37365(17) .27062(15) .1540(3) .0483(6) Uani d . 1 . . C
O1 .43400(14) .23395(12) .0862(3) .0662(5) Uani d . 1 . . O
C2 .29386(15) .38224(15) .2797(3) .0463(5) Uani d . 1 . . C
O2 .27993(14) .45101(11) .3306(3) .0671(6) Uani d . 1 . . O
C3 .23833(16) .30546(15) .2844(3) .0448(5) Uani d . 1 . . C
C4 .15311(17) .29369(18) .3511(3) .0554(6) Uani d . 1 . . C
C5 .1180(2) .2122(2) .3447(4) .0639(8) Uani d . 1 . . C
C6 .1648(2) .14773(19) .2747(4) .0648(8) Uani d . 1 . . C
C7 .2497(2) .15907(16) .2075(3) .0556(6) Uani d . 1 . . C
C8 .28541(16) .23888(15) .2140(3) .0458(5) Uani d . 1 . . C
H4 .1208 .3380 .3980 .066 Uiso calc R 1 . . H
H5 .0613 .2020 .3894 .077 Uiso calc R 1 . . H
H6 .1391 .0945 .2719 .078 Uiso calc R 1 . . H
H7 .2813 .1146 .1599 .067 Uiso calc R 1 . . H

loop_
_atom_site_aniso_label
_atom_site_aniso_U_11
_atom_site_aniso_U_22
_atom_site_aniso_U_33
_atom_site_aniso_U_12
_atom_site_aniso_U_13
_atom_site_aniso_U_23
S1 .0433(4) .0480(4) .0792(5) -.0023(3) .0139(3) .0166(3)
N1 .0349(10) .0466(11) .0627(13) -.0018(8) .0100(9) .0058(9)
C1 .0482(14) .0489(13) .0477(13) .0041(11) .0035(11) .0016(10)
O1 .0601(12) .0635(12) .0760(13) .0093(10) .0190(10) -.0041(9)
C2 .0402(13) .0464(13) .0525(13) .0031(10) .0054(10) .0075(10)
O2 .0600(12) .0470(10) .0955(15) .0048(9) .0214(10) .0001(10)
C3 .0404(13) .0474(12) .0466(13) -.0036(10) .0012(10) .0066(10)
C4 .0415(14) .0672(16) .0578(16) -.0017(12) .0089(11) .0110(12)
C5 .0479(15) .084(2) .0602(16) -.0202(14) .0034(12) .0116(14)
C6 .0696(19) .0663(17) .0581(16) -.0236(15) -.0080(14) .0125(13)
C7 .0661(17) .0501(14) .0505(14) -.0059(13) -.0003(12) .0027(11)
C8 .0444(13) .0497(13) .0432(12) -.0029(10) -.0009(10) .0060(9)

loop_
_atom_type_symbol
_atom_type_description
_atom_type_scat_dispersion_real
_atom_type_scat_dispersion_imag
_atom_type_scat_source
C C .0033 .0016 'International Tables Vol C Tables 4.2.6.8 and 6.1.1.4'
H H .0000 .0000 'International Tables Vol C Tables 4.2.6.8 and 6.1.1.4'
N N .0061 .0033 'International Tables Vol C Tables 4.2.6.8 and 6.1.1.4'
O O .0106 .0060 'International Tables Vol C Tables 4.2.6.8 and 6.1.1.4'
S S .1246 .1234 'International Tables Vol C Tables 4.2.6.8 and 6.1.1.4'

loop_
_geom_angle_atom_site_label_1
_geom_angle_atom_site_label_2
_geom_angle_atom_site_label_3
_geom_angle_site_symmetry_3
_geom_angle
_geom_angle_publ_flag
N1 S1 S1 2_655 105.52(8) no
C1 N1 C2 . 112.08(19) no
C1 N1 S1 . 125.24(16) no
C2 N1 S1 . 122.64(16) no
O1 C1 N1 . 124.9(2) no
O1 C1 C8 . 129.9(2) no
N1 C2 C3 . 104.46(19) no
N1 C1 C8 . 105.21(19) no
C1 C8 C3 . 108.5(2) no
C2 C3 C8 . 109.7(2) no
O2 C2 N1 . 124.5(2) no
O2 C2 C3 . 131.1(2) no
C8 C3 C4 . 120.8(2) no
C4 C3 C2 . 129.4(2) no
C3 C4 C5 . 117.0(3) no
C3 C4 H4 . 121.5 no
C5 C4 H4 . 121.5 no
C6 C5 C4 . 121.5(3) no
C6 C5 H5 . 119.3 no
C4 C5 H5 . 119.3 no
C5 C6 C7 . 121.8(3) no
C5 C6 H6 . 119.1 no
C7 C6 H6 . 119.1 no
C8 C7 C6 . 117.3(3) no
C8 C7 H7 . 121.3 no
C6 C7 H7 . 121.3 no
C7 C8 C3 . 121.5(2) no
C7 C8 C1 . 130.0(2) no

loop_
_geom_bond_atom_site_label_1
_geom_bond_atom_site_label_2
_geom_bond_site_symmetry_2
_geom_bond_distance
_geom_bond_publ_flag
S1 N1 . 1.683(2) ?
N1 C1 . 1.410(3) ?
N1 C2 . 1.430(3) ?
C1 O1 . 1.199(3) ?
C2 O2 . 1.183(3) ?
C1 C8 . 1.487(3) ?
C2 C3 . 1.475(3) ?
S1 S1 2_655 2.0307(15) ?
C3 C4 . 1.388(3) ?
C4 C5 . 1.398(4) ?
C5 C6 . 1.358(4) ?
C6 C7 . 1.384(4) ?
C7 C8 . 1.377(3) ?
C8 C3 . 1.387(3) ?
C4 H4 . .9300 no
C5 H5 . .9300 no
C6 H6 . .9300 no
C7 H7 . .9300 no

loop_
_geom_torsion_atom_site_label_1
_geom_torsion_atom_site_label_2
_geom_torsion_atom_site_label_3
_geom_torsion_atom_site_label_4
_geom_torsion_site_symmetry_3
_geom_torsion_site_symmetry_4
_geom_torsion
_geom_torsion_publ_flag
C1 N1 S1 S1 . 2_655 -91.6(2) no
C2 N1 S1 S1 . 2_655 91.0(2) no
N1 S1 S1 N1 2_655 2_655 96.14(11) no
